data_7159977
loop_
_publ_author_name
'Lakshman, Mahesh K.'
'Malinchak, Casina T.'
'Shank, Nathaniel'
'Neary, Michelle C.'
'Stahl, Lothar'

_publ_section_title
;
 Purinyl <i>N</i>-directed aroylation of 6-arylpurine ribo- and
 2'-deoxyribonucleosides, and mechanistic insights.
;
_journal_issue 33
_journal_name_full 'Organic &amp; biomolecular chemistry'
_journal_page_first 6718
_journal_page_last 6726
_journal_paper_doi 10.1039/d4ob00689e
_journal_volume 22
_journal_year 2024
_chemical_formula_sum 'C32.5 H23.5 N4 O'
_chemical_formula_weight 486.05
_space_group_IT_number 2
_space_group_name_Hall '-P 1'
_space_group_name_H-M_alt 'P -1'
_symmetry_cell_setting triclinic
_symmetry_space_group_name_H-M 'P -1'
_atom_sites_solution_hydrogens geom
_atom_sites_solution_primary direct
_atom_sites_solution_secondary difmap
_audit_creation_method SHELXL-97
_audit_update_record
;
2024-02-16 deposited with the CCDC.	2024-06-13 downloaded from the CCDC.
;
_cell_angle_alpha 91.2850(10)
_cell_angle_beta 98.9400(10)
_cell_angle_gamma 113.2640(10)
_cell_formula_units_Z 2
_cell_length_a 9.9632(2)
_cell_length_b 11.4926(2)
_cell_length_c 12.0157(2)
_cell_measurement_reflns_used 9990
_cell_measurement_temperature 173(2)
_cell_measurement_theta_max 30.03
_cell_measurement_theta_min 3.45
_cell_volume 1243.28(4)
_computing_cell_refinement 'Bruker SMART'
_computing_data_collection 'Bruker SMART'
_computing_data_reduction 'Bruker SAINT'
_computing_molecular_graphics 'Bruker SHELXTL'
_computing_publication_material 'Bruker SHELXTL'
_computing_structure_refinement 'SHELXL-97 (Sheldrick, 1997)'
_computing_structure_solution 'SHELXS-97 (Sheldrick, 1990)'
_diffrn_ambient_temperature 173(2)
_diffrn_measured_fraction_theta_full 0.991
_diffrn_measured_fraction_theta_max 0.991
_diffrn_measurement_device_type 'CCD area detector'
_diffrn_measurement_method 'phi and omega scans'
_diffrn_radiation_monochromator graphite
_diffrn_radiation_source 'fine-focus sealed tube'
_diffrn_radiation_type MoK\a
_diffrn_radiation_wavelength 0.71073
_diffrn_reflns_av_R_equivalents 0.0212
_diffrn_reflns_av_sigmaI/netI 0.0201
_diffrn_reflns_limit_h_max 14
_diffrn_reflns_limit_h_min -14
_diffrn_reflns_limit_k_max 15
_diffrn_reflns_limit_k_min -16
_diffrn_reflns_limit_l_max 16
_diffrn_reflns_limit_l_min -16
_diffrn_reflns_number 26186
_diffrn_reflns_theta_full 30.03
_diffrn_reflns_theta_max 30.03
_diffrn_reflns_theta_min 2.26
_exptl_absorpt_coefficient_mu 0.080
_exptl_absorpt_correction_T_max 0.9857
_exptl_absorpt_correction_T_min 0.9549
_exptl_absorpt_correction_type none
_exptl_crystal_colour colourless
_exptl_crystal_density_diffrn 1.298
_exptl_crystal_description bar
_exptl_crystal_F_000 509
_exptl_crystal_size_max 0.58
_exptl_crystal_size_mid 0.27
_exptl_crystal_size_min 0.18
_refine_diff_density_max 0.347
_refine_diff_density_min -0.322
_refine_diff_density_rms 0.046
_refine_ls_extinction_method none
_refine_ls_goodness_of_fit_ref 1.045
_refine_ls_hydrogen_treatment mixed
_refine_ls_matrix_type full
_refine_ls_number_parameters 338
_refine_ls_number_reflns 7201
_refine_ls_number_restraints 0
_refine_ls_restrained_S_all 1.045
_refine_ls_R_factor_all 0.0536
_refine_ls_R_factor_gt 0.0452
_refine_ls_shift/su_max 0.000
_refine_ls_shift/su_mean 0.000
_refine_ls_structure_factor_coef Fsqd
_refine_ls_weighting_details 'calc w=1/[\s^2^(Fo^2^)+(0.0661P)^2^+0.2896P] where P=(Fo^2^+2Fc^2^)/3'
_refine_ls_weighting_scheme calc
_refine_ls_wR_factor_gt 0.1197
_refine_ls_wR_factor_ref 0.1275
_reflns_number_gt 6077
_reflns_number_total 7201
_reflns_threshold_expression >2sigma(I)
_cod_data_source_file d4ob00689e2.cif
_cod_data_source_block ml1_0m
_cod_depositor_comments
;
The following automatic conversions were performed:

data item '_symmetry_cell_setting' value 'Triclinic' was changed to
'triclinic' in accordance with the
/home/data/users/saulius/crontab/automatic-downloads/rss-feeds/RSC/lib/dictionaries/cif_core.dic
dictionary named 'cif_core.dic' version 2.4.2 last updated on
2011-04-26.

Automatic conversion script
Id: cif_fix_values 8170 2020-07-09 18:12:32Z antanas 

 Adding full bibliography for 7159976--7159977.cif.
;
_cod_original_sg_symbol_H-M P-1
_cod_original_formula_sum 'C32.50 H23.50 N4 O'
_cod_database_code 7159977

loop_
_symmetry_equiv_pos_as_xyz
'x, y, z'
'-x, -y, -z'

loop_
_atom_site_label
_atom_site_type_symbol
_atom_site_fract_x
_atom_site_fract_y
_atom_site_fract_z
_atom_site_U_iso_or_equiv
_atom_site_adp_type
_atom_site_occupancy
_atom_site_symmetry_multiplicity
_atom_site_calc_flag
_atom_site_refinement_flags
_atom_site_disorder_assembly
_atom_site_disorder_group
O1 O 0.91199(9) 0.31869(8) 0.35368(7) 0.03277(18) Uani 1 1 d . . .
N1 N 0.57939(10) 0.32244(8) 0.24444(8) 0.02567(18) Uani 1 1 d . . .
N2 N 0.38512(11) 0.39898(8) 0.21257(8) 0.02882(19) Uani 1 1 d . . .
N3 N 0.20837(10) 0.06127(8) 0.14955(9) 0.0298(2) Uani 1 1 d . . .
N4 N 0.14303(10) 0.22825(9) 0.15063(8) 0.02674(18) Uani 1 1 d . . .
C1 C 0.48521(11) 0.20029(9) 0.21569(8) 0.02188(18) Uani 1 1 d . . .
C2 C 0.52580(13) 0.41273(10) 0.24229(10) 0.0296(2) Uani 1 1 d . . .
H2 H 0.5969 0.4972 0.2648 0.036 Uiso 1 1 calc R . .
C3 C 0.29402(11) 0.27723(9) 0.18460(8) 0.02372(19) Uani 1 1 d . . .
C4 C 0.33378(11) 0.17270(9) 0.18405(8) 0.02292(19) Uani 1 1 d . . .
C5 C 0.09969(12) 0.09997(10) 0.13081(10) 0.0308(2) Uani 1 1 d . . .
H5 H -0.0009 0.0432 0.1055 0.037 Uiso 1 1 calc R . .
C6 C 0.55184(10) 0.10622(9) 0.21597(8) 0.02102(18) Uani 1 1 d . . .
C7 C 0.47833(11) -0.00665(9) 0.14757(8) 0.02291(19) Uani 1 1 d . . .
H7 H 0.3816 -0.0256 0.1064 0.027 Uiso 1 1 calc R . .
C8 C 0.54368(11) -0.09494(9) 0.13735(8) 0.02167(18) Uani 1 1 d . . .
C9 C 0.46793(12) -0.21163(10) 0.06844(9) 0.0263(2) Uani 1 1 d . . .
H9 H 0.3703 -0.2325 0.0280 0.032 Uiso 1 1 calc R . .
C10 C 0.53470(12) -0.29446(10) 0.05984(9) 0.0285(2) Uani 1 1 d . . .
H10 H 0.4830 -0.3725 0.0136 0.034 Uiso 1 1 calc R . .
C11 C 0.67947(12) -0.26481(10) 0.11910(9) 0.0286(2) Uani 1 1 d . . .
H11 H 0.7249 -0.3227 0.1121 0.034 Uiso 1 1 calc R . .
C12 C 0.75535(12) -0.15293(10) 0.18685(9) 0.0264(2) Uani 1 1 d . . .
H12 H 0.8527 -0.1341 0.2268 0.032 Uiso 1 1 calc R . .
C13 C 0.68931(11) -0.06523(9) 0.19752(8) 0.02160(18) Uani 1 1 d . . .
C14 C 0.76335(11) 0.05108(9) 0.26749(8) 0.02271(19) Uani 1 1 d . . .
H14 H 0.8610 0.0717 0.3077 0.027 Uiso 1 1 calc R . .
C15 C 0.69745(10) 0.13471(9) 0.27865(8) 0.02105(18) Uani 1 1 d . . .
C16 C 0.78466(11) 0.25098(9) 0.36140(8) 0.02335(19) Uani 1 1 d . . .
C17 C 0.71737(11) 0.27323(9) 0.45807(8) 0.02403(19) Uani 1 1 d . . .
C18 C 0.77395(13) 0.39459(11) 0.51453(10) 0.0320(2) Uani 1 1 d . . .
H18 H 0.8549 0.4614 0.4919 0.038 Uiso 1 1 calc R . .
C19 C 0.71197(15) 0.41777(12) 0.60385(11) 0.0391(3) Uani 1 1 d . . .
H19 H 0.7489 0.5011 0.6409 0.047 Uiso 1 1 calc R . .
C20 C 0.59686(16) 0.32030(14) 0.63912(10) 0.0409(3) Uani 1 1 d . . .
H20 H 0.5557 0.3365 0.7009 0.049 Uiso 1 1 calc R . .
C21 C 0.54161(16) 0.19927(13) 0.58460(11) 0.0422(3) Uani 1 1 d . . .
H21 H 0.4632 0.1320 0.6094 0.051 Uiso 1 1 calc R . .
C22 C 0.60088(14) 0.17592(11) 0.49333(10) 0.0327(2) Uani 1 1 d . . .
H22 H 0.5614 0.0930 0.4550 0.039 Uiso 1 1 calc R . .
C23 C 0.05033(13) 0.30087(11) 0.12795(10) 0.0307(2) Uani 1 1 d . . .
H23A H 0.0893 0.3767 0.1834 0.037 Uiso 1 1 calc R . .
H23B H -0.0523 0.2475 0.1377 0.037 Uiso 1 1 calc R . .
C24 C 0.04800(11) 0.34254(9) 0.00985(9) 0.02446(19) Uani 1 1 d . . .
C25 C -0.04930(12) 0.26036(11) -0.08143(11) 0.0333(2) Uani 1 1 d . . .
H25 H -0.1140 0.1769 -0.0696 0.040 Uiso 1 1 calc R . .
C26 C -0.05208(15) 0.29999(14) -0.18975(12) 0.0435(3) Uani 1 1 d . . .
H26 H -0.1195 0.2439 -0.2518 0.052 Uiso 1 1 calc R . .
C27 C 0.04325(16) 0.42097(14) -0.20756(11) 0.0423(3) Uani 1 1 d . . .
H27 H 0.0418 0.4479 -0.2818 0.051 Uiso 1 1 calc R . .
C28 C 0.14046(14) 0.50239(12) -0.11727(11) 0.0355(3) Uani 1 1 d . . .
H28 H 0.2061 0.5854 -0.1295 0.043 Uiso 1 1 calc R . .
C29 C 0.14295(11) 0.46381(10) -0.00892(10) 0.0283(2) Uani 1 1 d . . .
H29 H 0.2099 0.5206 0.0529 0.034 Uiso 1 1 calc R . .
C1T C 0.1951(3) 0.2284(2) 0.47760(16) 0.0937(16) Uani 0.50 1 d P . .
H1T1 H 0.1541 0.2631 0.4137 0.141 Uiso 0.50 1 calc PR . .
H1T2 H 0.2851 0.2206 0.4622 0.141 Uiso 0.50 1 calc PR . .
H1T3 H 0.2197 0.2855 0.5464 0.141 Uiso 0.50 1 calc PR . .
C2T C 0.0994(3) 0.1191(2) 0.49122(16) 0.0962(8) Uani 1 1 d R . .
C3T C -0.0158(3) 0.1022(2) 0.54727(16) 0.1012(10) Uani 1 1 d R . .
H3T H -0.0255 0.1739 0.5799 0.121 Uiso 1 1 calc R . .
C4T C -0.1140(4) -0.0144(4) 0.5560(2) 0.1091(11) Uani 1 1 d . . .
H4T H -0.1941 -0.0261 0.5946 0.131 Uiso 1 1 calc R . .

loop_
_atom_site_aniso_label
_atom_site_aniso_U_11
_atom_site_aniso_U_22
_atom_site_aniso_U_33
_atom_site_aniso_U_23
_atom_site_aniso_U_13
_atom_site_aniso_U_12
O1 0.0257(4) 0.0302(4) 0.0374(4) -0.0029(3) 0.0087(3) 0.0052(3)
N1 0.0275(4) 0.0219(4) 0.0281(4) 0.0016(3) 0.0041(3) 0.0107(3)
N2 0.0337(5) 0.0235(4) 0.0327(5) 0.0006(3) 0.0060(4) 0.0153(4)
N3 0.0244(4) 0.0233(4) 0.0417(5) 0.0028(4) 0.0066(4) 0.0094(3)
N4 0.0261(4) 0.0285(4) 0.0316(4) 0.0059(3) 0.0094(3) 0.0155(3)
C1 0.0255(4) 0.0211(4) 0.0216(4) 0.0026(3) 0.0058(3) 0.0115(3)
C2 0.0332(5) 0.0212(4) 0.0344(5) 0.0001(4) 0.0043(4) 0.0117(4)
C3 0.0274(5) 0.0250(4) 0.0239(4) 0.0036(3) 0.0081(4) 0.0146(4)
C4 0.0255(4) 0.0202(4) 0.0259(4) 0.0028(3) 0.0072(4) 0.0112(4)
C5 0.0246(5) 0.0276(5) 0.0414(6) 0.0055(4) 0.0085(4) 0.0108(4)
C6 0.0228(4) 0.0212(4) 0.0216(4) 0.0025(3) 0.0064(3) 0.0106(3)
C7 0.0228(4) 0.0237(4) 0.0238(4) 0.0003(3) 0.0028(3) 0.0116(4)
C8 0.0246(4) 0.0220(4) 0.0208(4) 0.0016(3) 0.0056(3) 0.0113(3)
C9 0.0276(5) 0.0257(5) 0.0260(5) -0.0020(4) 0.0035(4) 0.0118(4)
C10 0.0344(5) 0.0243(5) 0.0286(5) -0.0025(4) 0.0080(4) 0.0130(4)
C11 0.0352(5) 0.0270(5) 0.0310(5) 0.0020(4) 0.0104(4) 0.0186(4)
C12 0.0276(5) 0.0291(5) 0.0283(5) 0.0032(4) 0.0066(4) 0.0168(4)
C13 0.0250(4) 0.0231(4) 0.0203(4) 0.0025(3) 0.0065(3) 0.0125(4)
C14 0.0225(4) 0.0252(4) 0.0217(4) 0.0009(3) 0.0035(3) 0.0111(4)
C15 0.0231(4) 0.0209(4) 0.0198(4) 0.0016(3) 0.0061(3) 0.0087(3)
C16 0.0254(4) 0.0217(4) 0.0229(4) 0.0003(3) 0.0044(3) 0.0095(4)
C17 0.0268(5) 0.0244(4) 0.0210(4) -0.0011(3) 0.0033(3) 0.0109(4)
C18 0.0331(5) 0.0282(5) 0.0302(5) -0.0057(4) 0.0031(4) 0.0089(4)
C19 0.0487(7) 0.0375(6) 0.0318(6) -0.0112(5) 0.0028(5) 0.0205(5)
C20 0.0528(7) 0.0514(7) 0.0270(5) -0.0015(5) 0.0130(5) 0.0280(6)
C21 0.0514(7) 0.0420(7) 0.0354(6) 0.0047(5) 0.0228(6) 0.0156(6)
C22 0.0419(6) 0.0264(5) 0.0289(5) 0.0010(4) 0.0142(5) 0.0101(4)
C23 0.0313(5) 0.0386(6) 0.0349(5) 0.0081(4) 0.0133(4) 0.0243(5)
C24 0.0216(4) 0.0254(5) 0.0319(5) 0.0026(4) 0.0074(4) 0.0144(4)
C25 0.0271(5) 0.0273(5) 0.0435(6) -0.0010(4) 0.0025(4) 0.0105(4)
C26 0.0436(7) 0.0499(7) 0.0378(6) -0.0081(5) -0.0053(5) 0.0249(6)
C27 0.0515(7) 0.0565(8) 0.0358(6) 0.0140(6) 0.0137(5) 0.0368(7)
C28 0.0352(6) 0.0331(6) 0.0495(7) 0.0139(5) 0.0193(5) 0.0209(5)
C29 0.0240(4) 0.0247(5) 0.0398(6) 0.0004(4) 0.0086(4) 0.0127(4)
C1T 0.066(3) 0.114(4) 0.092(3) 0.039(3) -0.006(2) 0.032(3)
C2T 0.1022(18) 0.125(2) 0.0610(13) 0.0016(13) -0.0334(13) 0.0629(18)
C3T 0.126(2) 0.170(3) 0.0424(10) -0.0248(14) -0.0258(13) 0.113(2)
C4T 0.117(2) 0.200(3) 0.0464(11) -0.0038(17) -0.0135(13) 0.113(2)

loop_
_atom_type_symbol
_atom_type_description
_atom_type_scat_dispersion_real
_atom_type_scat_dispersion_imag
_atom_type_scat_source
C C 0.0033 0.0016 'International Tables Vol C Tables 4.2.6.8 and 6.1.1.4'
H H 0.0000 0.0000 'International Tables Vol C Tables 4.2.6.8 and 6.1.1.4'
N N 0.0061 0.0033 'International Tables Vol C Tables 4.2.6.8 and 6.1.1.4'
O O 0.0106 0.0060 'International Tables Vol C Tables 4.2.6.8 and 6.1.1.4'

loop_
_geom_angle_atom_site_label_1
_geom_angle_atom_site_label_2
_geom_angle_atom_site_label_3
_geom_angle
_geom_angle_site_symmetry_1
_geom_angle_site_symmetry_3
_geom_angle_publ_flag
C2 N1 C1 119.35(9) . . ?
C3 N2 C2 111.28(9) . . ?
C5 N3 C4 103.72(9) . . ?
C5 N4 C3 105.66(8) . . ?
C5 N4 C23 127.34(9) . . ?
C3 N4 C23 126.66(9) . . ?
N1 C1 C4 118.13(9) . . ?
N1 C1 C6 116.63(9) . . ?
C4 C1 C6 125.20(9) . . ?
N2 C2 N1 128.22(10) . . ?
N2 C3 N4 127.21(9) . . ?
N2 C3 C4 126.81(9) . . ?
N4 C3 C4 105.98(9) . . ?
N3 C4 C1 133.81(9) . . ?
N3 C4 C3 109.99(9) . . ?
C1 C4 C3 116.20(9) . . ?
N3 C5 N4 114.65(10) . . ?
C7 C6 C15 119.31(8) . . ?
C7 C6 C1 119.58(9) . . ?
C15 C6 C1 120.89(8) . . ?
C6 C7 C8 121.63(9) . . ?
C7 C8 C9 121.84(9) . . ?
C7 C8 C13 118.98(9) . . ?
C9 C8 C13 119.18(9) . . ?
C10 C9 C8 120.36(10) . . ?
C9 C10 C11 120.51(10) . . ?
C12 C11 C10 120.51(9) . . ?
C11 C12 C13 120.34(9) . . ?
C12 C13 C14 122.18(9) . . ?
C12 C13 C8 119.11(9) . . ?
C14 C13 C8 118.71(8) . . ?
C15 C14 C13 121.75(9) . . ?
C14 C15 C6 119.59(9) . . ?
C14 C15 C16 116.31(8) . . ?
C6 C15 C16 124.07(8) . . ?
O1 C16 C17 121.12(9) . . ?
O1 C16 C15 119.81(9) . . ?
C17 C16 C15 118.79(8) . . ?
C22 C17 C18 119.40(10) . . ?
C22 C17 C16 121.60(9) . . ?
C18 C17 C16 118.99(9) . . ?
C19 C18 C17 119.96(11) . . ?
C20 C19 C18 120.34(11) . . ?
C19 C20 C21 120.02(11) . . ?
C20 C21 C22 119.98(12) . . ?
C17 C22 C21 120.27(10) . . ?
N4 C23 C24 111.56(8) . . ?
C29 C24 C25 119.23(10) . . ?
C29 C24 C23 120.24(10) . . ?
C25 C24 C23 120.53(10) . . ?
C26 C25 C24 120.19(11) . . ?
C27 C26 C25 120.11(12) . . ?
C28 C27 C26 119.80(12) . . ?
C27 C28 C29 120.37(11) . . ?
C28 C29 C24 120.29(11) . . ?
C1T C2T C3T 123.1 . . ?
C1T C2T C4T 116.9(2) . 2_556 ?
C3T C2T C4T 120.0(2) . 2_556 ?
C4T C3T C2T 120.09(16) . . ?
C3T C4T C2T 119.9(3) . 2_556 ?

loop_
_geom_bond_atom_site_label_1
_geom_bond_atom_site_label_2
_geom_bond_distance
_geom_bond_site_symmetry_2
_geom_bond_publ_flag
O1 C16 1.2180(12) . ?
N1 C2 1.3404(13) . ?
N1 C1 1.3444(13) . ?
N2 C3 1.3325(13) . ?
N2 C2 1.3357(14) . ?
N3 C5 1.3154(14) . ?
N3 C4 1.3871(13) . ?
N4 C5 1.3660(14) . ?
N4 C3 1.3698(13) . ?
N4 C23 1.4713(13) . ?
C1 C4 1.3999(14) . ?
C1 C6 1.4751(13) . ?
C3 C4 1.4059(13) . ?
C6 C7 1.3818(13) . ?
C6 C15 1.4329(13) . ?
C7 C8 1.4176(13) . ?
C8 C9 1.4178(13) . ?
C8 C13 1.4198(13) . ?
C9 C10 1.3698(14) . ?
C10 C11 1.4090(16) . ?
C11 C12 1.3716(15) . ?
C12 C13 1.4176(13) . ?
C13 C14 1.4198(13) . ?
C14 C15 1.3759(13) . ?
C15 C16 1.5112(13) . ?
C16 C17 1.4927(14) . ?
C17 C22 1.3878(15) . ?
C17 C18 1.3932(14) . ?
C18 C19 1.3882(16) . ?
C19 C20 1.381(2) . ?
C20 C21 1.3816(19) . ?
C21 C22 1.3917(16) . ?
C23 C24 1.5074(15) . ?
C24 C29 1.3882(14) . ?
C24 C25 1.3909(15) . ?
C25 C26 1.3885(19) . ?
C26 C27 1.384(2) . ?
C27 C28 1.379(2) . ?
C28 C29 1.3845(17) . ?
C1T C2T 1.2746 . ?
C2T C3T 1.3705 . ?
C2T C4T 1.387(4) 2_556 ?
C3T C4T 1.330(4) . ?
C4T C2T 1.387(4) 2_556 ?
